data_4077707
loop_
_publ_author_name
'Chui, Kwoli'
'Yang, Qingchuan'
'Mak, Thomas C. W.'
'Xie, Zuowei'

_publ_section_title
;
 Synthesis, Structure, and Reactivity of Organolanthanide Carboranyl
 Compounds and Lanthanacarboranes Derived from a Versatile Ligand,
 Me2C(C5H5)(C2B10H11)
;
_journal_issue 7
_journal_name_full Organometallics
_journal_page_first 1391
_journal_paper_doi 10.1021/om990941o
_journal_volume 19
_journal_year 2000
_chemical_formula_sum 'C18 H37 B10 O2 Sm'
_chemical_formula_weight 543.93
_chemical_name_systematic
; 
 ? 
;
_space_group_IT_number 19
_symmetry_cell_setting orthorhombic
_symmetry_space_group_name_Hall 'P 2ac 2ab'
_symmetry_space_group_name_H-M 'P 21 21 21'
_atom_sites_solution_hydrogens geom
_atom_sites_solution_primary direct
_atom_sites_solution_secondary difmap
_audit_creation_method SHELXL-97
_cell_angle_alpha 90.00
_cell_angle_beta 90.00
_cell_angle_gamma 90.00
_cell_formula_units_Z 4
_cell_length_a 9.8703(8)
_cell_length_b 14.3310(18)
_cell_length_c 17.309(2)
_cell_measurement_temperature 296(2)
_cell_volume 2448.4(5)
_computing_cell_refinement 'BIOTEX Rigaku'
_computing_data_collection 'RAXIS Rigaku'
_computing_data_reduction 'BIOTEX Rigaku'
_computing_molecular_graphics 'Seimens SHELXTL'
_computing_publication_material 'Seimens SHELXTL'
_computing_structure_refinement 'SHELXL-97 (Sheldrick, 1997)'
_computing_structure_solution 'SHELXS-97 (Sheldrick, 1990)'
_diffrn_ambient_temperature 296(2)
_diffrn_measured_fraction_theta_full 0.875
_diffrn_measured_fraction_theta_max 0.875
_diffrn_measurement_device_type 'IP Rigaku'
_diffrn_measurement_method IP
_diffrn_radiation_monochromator graphite
_diffrn_radiation_source 'rotation anode'
_diffrn_radiation_type MoK\a
_diffrn_radiation_wavelength 0.71073
_diffrn_reflns_av_R_equivalents 0.0511
_diffrn_reflns_av_sigmaI/netI 0.0752
_diffrn_reflns_limit_h_max 11
_diffrn_reflns_limit_h_min -11
_diffrn_reflns_limit_k_max 17
_diffrn_reflns_limit_k_min 0
_diffrn_reflns_limit_l_max 20
_diffrn_reflns_limit_l_min -20
_diffrn_reflns_number 7021
_diffrn_reflns_theta_full 25.57
_diffrn_reflns_theta_max 25.57
_diffrn_reflns_theta_min 1.84
_exptl_absorpt_coefficient_mu 2.412
_exptl_absorpt_correction_T_max 1.155
_exptl_absorpt_correction_T_min 0.893
_exptl_absorpt_correction_type abscor
_exptl_crystal_colour 'pale yellow'
_exptl_crystal_density_diffrn 1.476
_exptl_crystal_density_meas ?
_exptl_crystal_density_method 'not measured'
_exptl_crystal_description prism
_exptl_crystal_F_000 1092
_exptl_crystal_size_max 0.16
_exptl_crystal_size_mid 0.15
_exptl_crystal_size_min 0.13
_refine_diff_density_max 1.836
_refine_diff_density_min -1.175
_refine_diff_density_rms 0.102
_refine_ls_abs_structure_details 'Flack H D (1983), Acta Cryst. A39, 876-881'
_refine_ls_abs_structure_Flack 0.00
_refine_ls_extinction_coef 0.00045(13)
_refine_ls_extinction_expression Fc^*^=kFc[1+0.001xFc^2^\l^3^/sin(2\q)]^-1/4^
_refine_ls_extinction_method SHELXL
_refine_ls_goodness_of_fit_ref 1.066
_refine_ls_hydrogen_treatment constr
_refine_ls_matrix_type full
_refine_ls_number_parameters 281
_refine_ls_number_reflns 3843
_refine_ls_number_restraints 10
_refine_ls_restrained_S_all 1.067
_refine_ls_R_factor_all 0.0709
_refine_ls_R_factor_gt 0.0606
_refine_ls_shift/su_max 0.059
_refine_ls_shift/su_mean 0.011
_refine_ls_structure_factor_coef Fsqd
_refine_ls_weighting_details 'calc w=1/[\s^2^(Fo^2^)+(0.0878P)^2^+0.0000P] where P=(Fo^2^+2Fc^2^)/3'
_refine_ls_weighting_scheme calc
_refine_ls_wR_factor_gt 0.1475
_refine_ls_wR_factor_ref 0.1540
_reflns_number_gt 3457
_reflns_number_total 3843
_reflns_threshold_expression >2sigma(I)
_cod_data_source_file om990941o.cif
_cod_data_source_block compound_9
_cod_depositor_comments
;
The following automatic conversions were performed:
'_atom_site_symetry_multiplicity' tag replaced with
'_atom_site_symmetry_multiplicity'.

Automatic conversion script
Id: cif_correct_tags 1440 2010-10-19 06:21:57Z saulius 

The following automatic conversions were performed:

'_exptl_crystal_density_meas' value 'not measured' was changed to '?'
- the value is perceived as not measured.

Automatic conversion script
Id: cif_fix_values 3008 2015-01-20 13:52:24Z robertas 
;
_cod_original_sg_symbol_H-M P2(1)2(1)2(1)
_cod_database_code 4077707

loop_
_symmetry_equiv_pos_as_xyz
'x, y, z'
'-x+1/2, -y, z+1/2'
'-x, y+1/2, -z+1/2'
'x+1/2, -y+1/2, -z'

loop_
_atom_site_label
_atom_site_type_symbol
_atom_site_fract_x
_atom_site_fract_y
_atom_site_fract_z
_atom_site_U_iso_or_equiv
_atom_site_adp_type
_atom_site_occupancy
_atom_site_symmetry_multiplicity
_atom_site_calc_flag
_atom_site_refinement_flags
Sm1 Sm 0.832934(19) 0.735611(16) 0.730492(11) 0.06839(6) Uani 1 1 d .
C1 C 1.0445(3) 0.7592(3) 0.8216(2) 0.0551(11) Uani 1 1 d .
C2 C 1.0452(5) 0.8618(4) 0.6823(3) 0.0908(18) Uani 1 1 d .
H2 H 0.9522 0.8999 0.6672 0.109 Uiso 1 1 calc R
B3 B 1.0448(5) 0.8534(4) 0.7831(2) 0.0660(15) Uani 1 1 d .
H3 H 0.9618 0.8929 0.8102 0.079 Uiso 1 1 calc R
B4 B 1.0477(5) 0.7565(4) 0.6337(3) 0.0747(17) Uani 1 1 d .
H4 H 0.9497 0.7439 0.6053 0.090 Uiso 1 1 calc R
B5 B 1.0875(5) 0.6606(4) 0.6831(3) 0.0701(16) Uani 1 1 d .
H5 H 1.0136 0.6052 0.6706 0.084 Uiso 1 1 calc R
B6 B 1.0960(6) 0.6704(3) 0.7832(3) 0.0795(18) Uani 1 1 d .
H6 H 1.0422 0.6130 0.8122 0.095 Uiso 1 1 calc R
B7 B 1.2167(5) 0.7791(5) 0.7987(3) 0.0785(17) Uani 1 1 d .
B8 B 1.1942(4) 0.8796(4) 0.7284(4) 0.0794(16) Uani 1 1 d .
H8 H 1.2385 0.9485 0.7404 0.095 Uiso 1 1 calc R
B9 B 1.1910(5) 0.8339(5) 0.6329(3) 0.095(2) Uani 1 1 d .
H9 H 1.2266 0.8734 0.5823 0.114 Uiso 1 1 calc R
B10 B 1.2152(5) 0.7200(5) 0.6342(3) 0.094(2) Uani 1 1 d .
H10 H 1.2660 0.6901 0.5833 0.113 Uiso 1 1 calc R
B11 B 1.2439(5) 0.6797(4) 0.7260(3) 0.0778(16) Uani 1 1 d .
H11 H 1.3204 0.6250 0.7352 0.093 Uiso 1 1 calc R
B12 B 1.2981(5) 0.7874(6) 0.7044(3) 0.096(2) Uani 1 1 d .
H12 H 1.4081 0.7996 0.7054 0.116 Uiso 1 1 calc R
C3 C 0.9813(4) 0.7524(3) 0.9049(2) 0.0655(12) Uani 1 1 d .
C4 C 0.9982(6) 0.8400(5) 0.9540(3) 0.117(2) Uani 1 1 d .
H4A H 1.0917 0.8469 0.9682 0.176 Uiso 1 1 calc R
H4B H 0.9439 0.8346 0.9998 0.176 Uiso 1 1 calc R
H4C H 0.9697 0.8935 0.9249 0.176 Uiso 1 1 calc R
C5 C 1.0357(5) 0.6717(5) 0.9533(3) 0.106(2) Uani 1 1 d .
H5A H 1.1282 0.6838 0.9671 0.159 Uiso 1 1 calc R
H5B H 1.0307 0.6150 0.9240 0.159 Uiso 1 1 calc R
H5C H 0.9823 0.6656 0.9994 0.159 Uiso 1 1 calc R
O1 O 0.7015(3) 0.8471(2) 0.65638(17) 0.0880(11) Uani 1 1 d D
C11 C 0.6681(6) 0.9386(3) 0.6833(3) 0.110(2) Uani 1 1 d D
H11A H 0.7471 0.9694 0.7048 0.131 Uiso 1 1 calc R
H11B H 0.5980 0.9358 0.7225 0.131 Uiso 1 1 calc R
C12 C 0.6182(8) 0.9893(4) 0.6125(3) 0.159(3) Uani 1 1 d D
H12A H 0.5265 1.0117 0.6206 0.191 Uiso 1 1 calc R
H12B H 0.6761 1.0422 0.6013 0.191 Uiso 1 1 calc R
C13 C 0.6214(9) 0.9278(4) 0.5539(3) 0.201(4) Uani 1 1 d D
H13A H 0.6727 0.9544 0.5115 0.242 Uiso 1 1 calc R
H13B H 0.5297 0.9170 0.5358 0.242 Uiso 1 1 calc R
C14 C 0.6804(8) 0.8407(4) 0.5752(3) 0.159(3) Uani 1 1 d D
H14A H 0.7656 0.8311 0.5484 0.191 Uiso 1 1 calc R
H14B H 0.6199 0.7894 0.5630 0.191 Uiso 1 1 calc R
O2 O 0.7238(2) 0.6258(2) 0.64587(17) 0.0717(9) Uani 1 1 d D
C21 C 0.5827(4) 0.6021(5) 0.6499(3) 0.149(3) Uani 1 1 d D
H21A H 0.5271 0.6578 0.6520 0.179 Uiso 1 1 calc R
H21B H 0.5641 0.5642 0.6951 0.179 Uiso 1 1 calc R
C22 C 0.5554(5) 0.5475(4) 0.5761(3) 0.134(3) Uani 1 1 d D
H22A H 0.4839 0.5020 0.5838 0.161 Uiso 1 1 calc R
H22B H 0.5302 0.5888 0.5342 0.161 Uiso 1 1 calc R
C23 C 0.6782(5) 0.5040(4) 0.5612(3) 0.107(2) Uani 1 1 d D
H23A H 0.6884 0.4938 0.5061 0.129 Uiso 1 1 calc R
H23B H 0.6815 0.4440 0.5870 0.129 Uiso 1 1 calc R
C24 C 0.7866(4) 0.5637(4) 0.5893(3) 0.0976(19) Uani 1 1 d D
H24A H 0.8573 0.5267 0.6133 0.117 Uiso 1 1 calc R
H24B H 0.8259 0.5993 0.5473 0.117 Uiso 1 1 calc R
C31 C 0.8342(4) 0.7376(3) 0.8819(2) 0.0794(14) Uani 1 1 d .
C32 C 0.7737(5) 0.6495(4) 0.8610(3) 0.1023(17) Uani 1 1 d .
H32 H 0.8127 0.5908 0.8667 0.123 Uiso 1 1 calc R
C33 C 0.6462(4) 0.6687(6) 0.8309(3) 0.169(3) Uani 1 1 d .
H33 H 0.5846 0.6255 0.8115 0.203 Uiso 1 1 calc R
C34 C 0.6291(6) 0.7617(6) 0.8352(3) 0.156(4) Uani 1 1 d .
H34 H 0.5502 0.7928 0.8212 0.188 Uiso 1 1 calc R
C35 C 0.7455(4) 0.8052(5) 0.8634(3) 0.105(2) Uani 1 1 d .
H35 H 0.7591 0.8692 0.8685 0.126 Uiso 1 1 calc R

loop_
_atom_site_aniso_label
_atom_site_aniso_U_11
_atom_site_aniso_U_22
_atom_site_aniso_U_33
_atom_site_aniso_U_23
_atom_site_aniso_U_13
_atom_site_aniso_U_12
Sm1 0.06017(9) 0.09997(13) 0.04504(8) -0.00479(11) -0.00053(8) -0.00685(10)
C1 0.0475(15) 0.053(2) 0.065(2) -0.0016(18) -0.0066(14) 0.0001(15)
C2 0.093(3) 0.095(4) 0.084(3) 0.014(3) -0.005(3) -0.004(3)
B3 0.084(3) 0.065(3) 0.049(3) -0.004(2) -0.001(2) -0.007(2)
B4 0.066(2) 0.112(4) 0.046(2) -0.009(3) -0.0005(17) 0.006(3)
B5 0.101(3) 0.064(3) 0.046(2) -0.005(2) 0.005(2) -0.010(2)
B6 0.107(3) 0.047(3) 0.085(4) 0.006(3) 0.025(3) 0.008(2)
B7 0.055(2) 0.119(4) 0.062(3) -0.003(3) -0.0100(19) -0.004(2)
B8 0.064(3) 0.087(3) 0.088(3) 0.008(3) 0.000(3) -0.0207(19)
B9 0.072(3) 0.144(5) 0.069(3) 0.030(3) 0.003(2) -0.034(3)
B10 0.059(2) 0.161(6) 0.062(3) -0.012(4) 0.002(2) 0.011(3)
B11 0.076(3) 0.089(3) 0.069(3) 0.007(3) 0.014(3) 0.007(2)
B12 0.058(3) 0.155(6) 0.076(3) 0.006(4) -0.009(2) 0.001(3)
C3 0.070(2) 0.080(3) 0.0464(17) -0.0140(19) -0.0079(15) -0.007(2)
C4 0.151(4) 0.150(5) 0.051(3) -0.023(3) 0.009(3) -0.012(5)
C5 0.097(3) 0.141(5) 0.079(3) 0.041(3) -0.004(3) 0.004(3)
O1 0.0881(18) 0.102(2) 0.0741(18) -0.0146(18) 0.0003(15) 0.0235(16)
C11 0.136(4) 0.084(3) 0.108(4) -0.024(3) -0.023(4) 0.012(4)
C12 0.262(7) 0.100(4) 0.116(5) -0.022(4) -0.058(5) 0.069(5)
C13 0.352(9) 0.127(5) 0.125(5) -0.006(4) -0.075(6) 0.113(6)
C14 0.278(6) 0.127(4) 0.072(3) -0.019(3) -0.052(4) 0.096(5)
O2 0.0600(14) 0.085(2) 0.0699(16) -0.0182(15) -0.0018(13) -0.0074(13)
C21 0.085(3) 0.238(7) 0.123(4) -0.080(5) 0.013(3) -0.035(4)
C22 0.091(3) 0.155(6) 0.155(5) -0.059(5) -0.026(3) -0.010(3)
C23 0.112(3) 0.102(4) 0.108(4) -0.027(3) 0.011(4) -0.001(4)
C24 0.093(3) 0.119(4) 0.081(3) -0.031(3) -0.008(3) 0.003(3)
C31 0.072(2) 0.105(3) 0.061(2) -0.006(2) 0.0125(18) -0.005(3)
C32 0.123(3) 0.116(4) 0.067(3) 0.018(3) 0.000(2) -0.064(3)
C33 0.071(2) 0.340(7) 0.097(4) -0.032(5) 0.010(2) -0.111(3)
C34 0.094(3) 0.325(11) 0.050(2) 0.018(5) 0.015(2) 0.056(4)
C35 0.084(3) 0.173(6) 0.060(3) 0.003(3) 0.015(2) 0.021(3)

loop_
_atom_type_symbol
_atom_type_description
_atom_type_scat_dispersion_real
_atom_type_scat_dispersion_imag
_atom_type_scat_source
C C 0.0033 0.0016 'International Tables Vol C Tables 4.2.6.8 and 6.1.1.4'
H H 0.0000 0.0000 'International Tables Vol C Tables 4.2.6.8 and 6.1.1.4'
B B 0.0013 0.0007 'International Tables Vol C Tables 4.2.6.8 and 6.1.1.4'
O O 0.0106 0.0060 'International Tables Vol C Tables 4.2.6.8 and 6.1.1.4'
Sm Sm -0.1638 3.4418 'International Tables Vol C Tables 4.2.6.8 and 6.1.1.4'

loop_
_geom_angle_atom_site_label_1
_geom_angle_atom_site_label_2
_geom_angle_atom_site_label_3
_geom_angle
O2 Sm1 O1 82.51(10)
O2 Sm1 C31 128.21(12)
O1 Sm1 C31 121.62(12)
O2 Sm1 C1 143.36(10)
O1 Sm1 C1 130.91(11)
C31 Sm1 C1 52.92(11)
O2 Sm1 C32 96.66(13)
O1 Sm1 C32 129.96(13)
C31 Sm1 C32 31.85(15)
C1 Sm1 C32 73.97(13)
O2 Sm1 C35 128.97(14)
O1 Sm1 C35 92.11(15)
C31 Sm1 C35 29.55(16)
C1 Sm1 C35 72.00(12)
C32 Sm1 C35 50.3(2)
O2 Sm1 C33 81.61(16)
O1 Sm1 C33 102.06(16)
C31 Sm1 C33 50.64(15)
C1 Sm1 C33 101.57(13)
C32 Sm1 C33 30.07(16)
C35 Sm1 C33 49.9(2)
O2 Sm1 C34 99.42(17)
O1 Sm1 C34 82.35(16)
C31 Sm1 C34 48.64(14)
C1 Sm1 C34 99.72(14)
C32 Sm1 C34 48.2(2)
C35 Sm1 C34 29.99(17)
C33 Sm1 C34 28.6(3)
B3 C1 B6 123.8(4)
B3 C1 C3 117.5(3)
B6 C1 C3 118.7(4)
B3 C1 B7 75.8(3)
B6 C1 B7 73.5(3)
C3 C1 B7 126.6(3)
B3 C1 Sm1 81.5(2)
B6 C1 Sm1 84.1(3)
C3 C1 Sm1 103.1(2)
B7 C1 Sm1 130.4(2)
B8 C2 B9 62.8(3)
B8 C2 B4 110.4(4)
B9 C2 B4 62.9(3)
B8 C2 B3 62.7(3)
B9 C2 B3 118.7(4)
B4 C2 B3 115.2(4)
C1 B3 C2 120.1(4)
C1 B3 B8 115.0(4)
C2 B3 B8 57.1(3)
C1 B3 B7 58.0(3)
C2 B3 B7 99.6(3)
B8 B3 B7 59.3(3)
B5 B4 B10 61.6(3)
B5 B4 C2 118.3(3)
B10 B4 C2 106.0(4)
B5 B4 B9 109.1(4)
B10 B4 B9 55.7(4)
C2 B4 B9 58.4(3)
B4 B5 B11 107.4(4)
B4 B5 B10 61.1(3)
B11 B5 B10 59.1(3)
B4 B5 B6 117.1(4)
B11 B5 B6 61.2(3)
B10 B5 B6 114.2(4)
C1 B6 B5 119.0(4)
C1 B6 B11 117.2(4)
B5 B6 B11 59.2(3)
C1 B6 B7 59.0(3)
B5 B6 B7 103.2(3)
B11 B6 B7 61.3(3)
C1 B7 B12 129.4(3)
C1 B7 B8 98.8(3)
B12 B7 B8 55.1(3)
C1 B7 B11 99.3(3)
B12 B7 B11 53.1(3)
B8 B7 B11 99.2(3)
C1 B7 B6 47.5(2)
B12 B7 B6 101.3(4)
B8 B7 B6 116.1(3)
B11 B7 B6 54.0(3)
C1 B7 B3 46.2(2)
B12 B7 B3 102.5(3)
B8 B7 B3 54.3(2)
B11 B7 B3 114.9(3)
B6 B7 B3 83.8(3)
C2 B8 B12 106.7(4)
C2 B8 B9 59.4(3)
B12 B8 B9 60.3(3)
C2 B8 B3 60.2(3)
B12 B8 B3 117.2(4)
B9 B8 B3 113.6(4)
C2 B8 B7 106.8(4)
B12 B8 B7 60.2(3)
B9 B8 B7 108.6(4)
B3 B8 B7 66.4(3)
B10 B9 C2 110.1(4)
B10 B9 B12 61.9(4)
C2 B9 B12 104.0(4)
B10 B9 B8 110.4(4)
C2 B9 B8 57.8(3)
B12 B9 B8 58.3(3)
B10 B9 B4 60.2(3)
C2 B9 B4 58.7(3)
B12 B9 B4 103.5(4)
B8 B9 B4 103.5(3)
B9 B10 B11 111.7(5)
B9 B10 B4 64.2(4)
B11 B10 B4 105.3(4)
B9 B10 B5 112.7(4)
B11 B10 B5 60.3(3)
B4 B10 B5 57.3(3)
B9 B10 B12 62.1(4)
B11 B10 B12 57.7(3)
B4 B10 B12 106.4(4)
B5 B10 B12 105.7(4)
B12 B11 B10 62.4(4)
B12 B11 B5 109.5(4)
B10 B11 B5 60.6(3)
B12 B11 B6 117.2(4)
B10 B11 B6 114.1(4)
B5 B11 B6 59.6(3)
B12 B11 B7 60.5(3)
B10 B11 B7 109.5(4)
B5 B11 B7 105.8(3)
B6 B11 B7 64.7(3)
B11 B12 B8 117.5(4)
B11 B12 B9 108.3(4)
B8 B12 B9 61.4(4)
B11 B12 B10 59.9(4)
B8 B12 B10 108.1(4)
B9 B12 B10 56.0(4)
B11 B12 B7 66.4(4)
B8 B12 B7 64.6(3)
B9 B12 B7 112.9(4)
B10 B12 B7 112.2(4)
C31 C3 C5 111.9(4)
C31 C3 C4 111.4(4)
C5 C3 C4 106.2(4)
C31 C3 C1 98.5(3)
C5 C3 C1 114.3(3)
C4 C3 C1 114.6(4)
C14 O1 C11 110.4(4)
C14 O1 Sm1 123.9(3)
C11 O1 Sm1 123.7(3)
O1 C11 C12 104.6(4)
C13 C12 C11 106.9(5)
C12 C13 C14 112.8(5)
C13 C14 O1 105.0(4)
C21 O2 C24 107.5(4)
C21 O2 Sm1 124.0(3)
C24 O2 Sm1 128.1(2)
O2 C21 C22 104.6(4)
C23 C22 C21 103.5(4)
C22 C23 C24 108.5(5)
O2 C24 C23 105.7(4)
C35 C31 C32 107.5(4)
C35 C31 C3 125.7(5)
C32 C31 C3 125.7(4)
C35 C31 Sm1 76.5(3)
C32 C31 Sm1 74.8(3)
C3 C31 Sm1 105.5(2)
C33 C32 C31 107.2(5)
C33 C32 Sm1 77.7(3)
C31 C32 Sm1 73.4(3)
C34 C33 C32 106.8(5)
C34 C33 Sm1 76.7(4)
C32 C33 Sm1 72.2(3)
C33 C34 C35 111.0(6)
C33 C34 Sm1 74.7(3)
C35 C34 Sm1 71.8(3)
C31 C35 C34 107.3(7)
C31 C35 Sm1 73.9(3)
C34 C35 Sm1 78.2(3)

loop_
_geom_bond_atom_site_label_1
_geom_bond_atom_site_label_2
_geom_bond_distance
Sm1 O2 2.404(3)
Sm1 O1 2.425(3)
Sm1 C31 2.621(4)
Sm1 C1 2.638(3)
Sm1 C32 2.640(5)
Sm1 C35 2.652(5)
Sm1 C33 2.708(6)
Sm1 C34 2.733(5)
C1 B3 1.505(6)
C1 B6 1.522(6)
C1 C3 1.574(5)
C1 B7 1.769(6)
C2 B8 1.693(7)
C2 B9 1.721(7)
C2 B4 1.728(8)
C2 B3 1.750(7)
B3 B8 1.792(7)
B3 B7 2.021(7)
B4 B5 1.665(8)
B4 B10 1.733(7)
B4 B9 1.799(8)
B5 B11 1.735(7)
B5 B10 1.741(8)
B5 B6 1.741(7)
B6 B11 1.769(7)
B6 B7 1.979(8)
B7 B12 1.823(8)
B7 B8 1.898(8)
B7 B11 1.920(8)
B8 B12 1.723(9)
B8 B9 1.778(8)
B9 B10 1.650(11)
B9 B12 1.759(8)
B10 B11 1.714(8)
B10 B12 1.756(9)
B11 B12 1.676(9)
C3 C31 1.520(5)
C3 C5 1.526(7)
C3 C4 1.525(7)
O1 C14 1.424(5)
O1 C11 1.430(5)
C11 C12 1.507(7)
C12 C13 1.345(7)
C13 C14 1.426(8)
O2 C21 1.436(5)
O2 C24 1.461(5)
C21 C22 1.522(8)
C22 C23 1.387(7)
C23 C24 1.454(7)
C31 C35 1.345(8)
C31 C32 1.444(7)
C32 C33 1.389(7)
C33 C34 1.346(12)
C34 C35 1.396(8)
